data_4063765
loop_
_publ_author_name
'Liu, Zhizhou'
'Gao, Wei'
'Liu, Xiaoming'
'Luo, Xuyang'
'Cui, Dongmei'
'Mu, Ying'

_publ_section_title
;
 Pincer Chromium(II) and Chromium(III) Complexes Supported by
 Bis(imino)aryl NCN ligands: Synthesis and Catalysis on Isoprene
 Polymerization
;
_journal_issue 4
_journal_name_full Organometallics
_journal_page_first 752
_journal_paper_doi 10.1021/om1009236
_journal_volume 30
_journal_year 2011
_chemical_formula_sum 'C28 H31 Cl2 Cr N2 O'
_chemical_formula_weight 534.45
_chemical_name_systematic
; 
 ? 
;
_space_group_IT_number 2
_symmetry_cell_setting triclinic
_symmetry_space_group_name_Hall '-P 1'
_symmetry_space_group_name_H-M 'P -1'
_atom_sites_solution_hydrogens geom
_atom_sites_solution_primary direct
_atom_sites_solution_secondary difmap
_audit_creation_method SHELXL-97
_cell_angle_alpha 77.252(2)
_cell_angle_beta 86.119(2)
_cell_angle_gamma 87.316(2)
_cell_formula_units_Z 2
_cell_length_a 8.2397(9)
_cell_length_b 9.8919(11)
_cell_length_c 16.2560(18)
_cell_measurement_temperature 187(2)
_cell_volume 1288.6(2)
_computing_cell_refinement 'Bruker SMART'
_computing_data_collection 'Bruker SMART'
_computing_data_reduction 'Bruker SAINT'
_computing_molecular_graphics 'Bruker SHELXTL'
_computing_publication_material 'Bruker SHELXTL'
_computing_structure_refinement 'SHELXL-97 (Sheldrick, 1997)'
_computing_structure_solution 'SHELXS-97 (Sheldrick, 1990)'
_diffrn_ambient_temperature 187(2)
_diffrn_measured_fraction_theta_full 0.972
_diffrn_measured_fraction_theta_max 0.972
_diffrn_measurement_device_type 'CCD area detector'
_diffrn_measurement_method 'phi and omega scan'
_diffrn_radiation_monochromator graphite
_diffrn_radiation_source 'fine-focus sealed tube'
_diffrn_radiation_type MoK\a
_diffrn_radiation_wavelength 0.71073
_diffrn_reflns_av_R_equivalents 0.0155
_diffrn_reflns_av_sigmaI/netI 0.0332
_diffrn_reflns_limit_h_max 10
_diffrn_reflns_limit_h_min -7
_diffrn_reflns_limit_k_max 11
_diffrn_reflns_limit_k_min -12
_diffrn_reflns_limit_l_max 19
_diffrn_reflns_limit_l_min -20
_diffrn_reflns_number 7253
_diffrn_reflns_theta_full 26.06
_diffrn_reflns_theta_max 26.06
_diffrn_reflns_theta_min 1.29
_exptl_absorpt_coefficient_mu 0.675
_exptl_absorpt_correction_T_max 0.9295
_exptl_absorpt_correction_T_min 0.9174
_exptl_absorpt_correction_type multi-scan
_exptl_crystal_colour green
_exptl_crystal_density_diffrn 1.377
_exptl_crystal_density_method 'not measured'
_exptl_crystal_description block
_exptl_crystal_F_000 558
_exptl_crystal_size_max 0.13
_exptl_crystal_size_mid 0.12
_exptl_crystal_size_min 0.11
_refine_diff_density_max 0.433
_refine_diff_density_min -0.288
_refine_diff_density_rms 0.056
_refine_ls_extinction_method none
_refine_ls_goodness_of_fit_ref 1.050
_refine_ls_hydrogen_treatment constr
_refine_ls_matrix_type full
_refine_ls_number_parameters 311
_refine_ls_number_reflns 4943
_refine_ls_number_restraints 0
_refine_ls_restrained_S_all 1.050
_refine_ls_R_factor_all 0.0498
_refine_ls_R_factor_gt 0.0396
_refine_ls_shift/su_max 0.000
_refine_ls_shift/su_mean 0.000
_refine_ls_structure_factor_coef Fsqd
_refine_ls_weighting_details 'calc w=1/[\s^2^(Fo^2^)+(0.0521P)^2^+0.5576P] where P=(Fo^2^+2Fc^2^)/3'
_refine_ls_weighting_scheme calc
_refine_ls_wR_factor_gt 0.1003
_refine_ls_wR_factor_ref 0.1069
_reflns_number_gt 4058
_reflns_number_total 4943
_reflns_threshold_expression >2sigma(I)
_cod_data_source_file om1009236_si_001.cif
_cod_data_source_block complex_2a
_cod_original_cell_volume 1288.7(2)
_cod_original_sg_symbol_H-M P-1
_cod_database_code 4063765

loop_
_symmetry_equiv_pos_as_xyz
'x, y, z'
'-x, -y, -z'

loop_
_atom_site_label
_atom_site_type_symbol
_atom_site_fract_x
_atom_site_fract_y
_atom_site_fract_z
_atom_site_U_iso_or_equiv
_atom_site_adp_type
_atom_site_occupancy
_atom_site_symmetry_multiplicity
_atom_site_calc_flag
_atom_site_refinement_flags
C1 C 0.5339(3) 0.3747(2) 0.17942(14) 0.0280(5) Uani 1 1 d .
C2 C 0.6175(3) 0.4656(2) 0.21403(15) 0.0326(5) Uani 1 1 d .
C3 C 0.7422(3) 0.5426(3) 0.16529(17) 0.0396(6) Uani 1 1 d .
H3 H 0.8017 0.6042 0.1882 0.047 Uiso 1 1 calc R
C4 C 0.7776(3) 0.5278(3) 0.08316(18) 0.0415(6) Uani 1 1 d .
H4 H 0.8622 0.5802 0.0501 0.050 Uiso 1 1 calc R
C5 C 0.6929(3) 0.4386(3) 0.04769(16) 0.0359(6) Uani 1 1 d .
H5 H 0.7176 0.4312 -0.0091 0.043 Uiso 1 1 calc R
C6 C 0.5706(3) 0.3597(2) 0.09736(15) 0.0289(5) Uani 1 1 d .
C7 C 0.4732(3) 0.2545(2) 0.07596(14) 0.0299(5) Uani 1 1 d .
H7 H 0.4892 0.2301 0.0226 0.036 Uiso 1 1 calc R
C8 C 0.5525(3) 0.4734(3) 0.29804(16) 0.0353(6) Uani 1 1 d .
H8 H 0.5969 0.5344 0.3277 0.042 Uiso 1 1 calc R
C9 C 0.3538(3) 0.4216(3) 0.40991(15) 0.0317(5) Uani 1 1 d .
C10 C 0.2786(3) 0.5515(3) 0.40977(17) 0.0393(6) Uani 1 1 d .
C11 C 0.1971(3) 0.5719(3) 0.48438(18) 0.0461(7) Uani 1 1 d .
H11 H 0.1450 0.6593 0.4854 0.055 Uiso 1 1 calc R
C12 C 0.1907(3) 0.4685(3) 0.55641(18) 0.0454(7) Uani 1 1 d .
H12 H 0.1329 0.4839 0.6063 0.055 Uiso 1 1 calc R
C13 C 0.2687(3) 0.3425(3) 0.55585(16) 0.0386(6) Uani 1 1 d .
H13 H 0.2661 0.2721 0.6062 0.046 Uiso 1 1 calc R
C14 C 0.3514(3) 0.3158(2) 0.48313(15) 0.0326(5) Uani 1 1 d .
C15 C 0.4391(4) 0.1791(3) 0.48659(17) 0.0461(7) Uani 1 1 d .
H15A H 0.4327 0.1245 0.5448 0.069 Uiso 1 1 calc R
H15B H 0.5534 0.1944 0.4674 0.069 Uiso 1 1 calc R
H15C H 0.3886 0.1289 0.4499 0.069 Uiso 1 1 calc R
C16 C 0.2775(4) 0.6703(3) 0.33310(19) 0.0552(8) Uani 1 1 d .
H16A H 0.1730 0.7218 0.3329 0.083 Uiso 1 1 calc R
H16B H 0.2930 0.6336 0.2817 0.083 Uiso 1 1 calc R
H16C H 0.3659 0.7323 0.3350 0.083 Uiso 1 1 calc R
C17 C 0.2908(3) 0.0717(2) 0.11939(14) 0.0279(5) Uani 1 1 d .
C18 C 0.3894(3) -0.0482(2) 0.11910(14) 0.0309(5) Uani 1 1 d .
C19 C 0.3123(3) -0.1698(2) 0.11670(15) 0.0359(6) Uani 1 1 d .
H19 H 0.3762 -0.2528 0.1184 0.043 Uiso 1 1 calc R
C20 C 0.1464(3) -0.1731(3) 0.11193(16) 0.0410(6) Uani 1 1 d .
H20 H 0.0968 -0.2573 0.1105 0.049 Uiso 1 1 calc R
C21 C 0.0531(3) -0.0533(3) 0.10920(16) 0.0385(6) Uani 1 1 d .
H21 H -0.0609 -0.0552 0.1039 0.046 Uiso 1 1 calc R
C22 C 0.1214(3) 0.0708(2) 0.11399(14) 0.0310(5) Uani 1 1 d .
C23 C 0.0131(3) 0.1982(3) 0.11101(17) 0.0391(6) Uani 1 1 d .
H23A H -0.0485 0.2155 0.0600 0.059 Uiso 1 1 calc R
H23B H 0.0799 0.2781 0.1100 0.059 Uiso 1 1 calc R
H23C H -0.0626 0.1841 0.1611 0.059 Uiso 1 1 calc R
C24 C 0.5723(3) -0.0521(3) 0.12086(16) 0.0377(6) Uani 1 1 d .
H24A H 0.6117 -0.1478 0.1416 0.057 Uiso 1 1 calc R
H24B H 0.6042 0.0058 0.1585 0.057 Uiso 1 1 calc R
H24C H 0.6200 -0.0167 0.0637 0.057 Uiso 1 1 calc R
C25 C 0.1379(3) 0.0176(2) 0.33974(16) 0.0362(6) Uani 1 1 d .
H25A H 0.2019 -0.0248 0.3888 0.043 Uiso 1 1 calc R
H25B H 0.1752 -0.0242 0.2915 0.043 Uiso 1 1 calc R
C26 C -0.0416(4) -0.0021(3) 0.3610(2) 0.0511(8) Uani 1 1 d .
H26A H -0.0614 -0.0906 0.4022 0.061 Uiso 1 1 calc R
H26B H -0.1005 -0.0006 0.3097 0.061 Uiso 1 1 calc R
C27 C -0.0928(4) 0.1211(3) 0.3992(2) 0.0559(8) Uani 1 1 d .
H27A H -0.2102 0.1445 0.3934 0.067 Uiso 1 1 calc R
H27B H -0.0698 0.1025 0.4597 0.067 Uiso 1 1 calc R
C28 C 0.0082(3) 0.2339(3) 0.3490(2) 0.0503(7) Uani 1 1 d .
H28A H -0.0519 0.2882 0.3012 0.060 Uiso 1 1 calc R
H28B H 0.0374 0.2972 0.3847 0.060 Uiso 1 1 calc R
Cl1 Cl 0.52697(7) 0.08556(6) 0.29834(4) 0.03469(16) Uani 1 1 d .
Cl2 Cl 0.18096(7) 0.45668(6) 0.19271(4) 0.03480(16) Uani 1 1 d .
Cr1 Cr 0.35462(4) 0.27169(4) 0.24683(2) 0.02473(12) Uani 1 1 d .
N1 N 0.3644(2) 0.19523(19) 0.13167(11) 0.0265(4) Uani 1 1 d .
N2 N 0.4328(2) 0.39564(19) 0.33201(12) 0.0297(4) Uani 1 1 d .
O1 O 0.1538(2) 0.16760(16) 0.31786(11) 0.0343(4) Uani 1 1 d .

loop_
_atom_site_aniso_label
_atom_site_aniso_U_11
_atom_site_aniso_U_22
_atom_site_aniso_U_33
_atom_site_aniso_U_23
_atom_site_aniso_U_13
_atom_site_aniso_U_12
C1 0.0272(12) 0.0248(12) 0.0301(12) -0.0019(9) -0.0046(10) 0.0017(9)
C2 0.0317(13) 0.0282(12) 0.0370(14) -0.0043(10) -0.0069(11) -0.0002(10)
C3 0.0330(14) 0.0336(14) 0.0512(16) -0.0045(12) -0.0090(12) -0.0057(11)
C4 0.0347(14) 0.0362(14) 0.0480(16) 0.0023(12) 0.0026(12) -0.0060(11)
C5 0.0345(14) 0.0343(14) 0.0340(14) 0.0013(11) 0.0006(11) 0.0049(11)
C6 0.0254(12) 0.0280(12) 0.0304(12) -0.0010(10) -0.0030(9) 0.0043(9)
C7 0.0339(13) 0.0302(12) 0.0246(12) -0.0052(10) -0.0036(10) 0.0057(10)
C8 0.0384(14) 0.0308(13) 0.0398(14) -0.0108(11) -0.0130(11) -0.0014(11)
C9 0.0337(13) 0.0334(13) 0.0323(13) -0.0152(11) -0.0076(10) 0.0005(10)
C10 0.0456(16) 0.0339(14) 0.0434(15) -0.0168(12) -0.0129(12) 0.0034(11)
C11 0.0458(16) 0.0475(16) 0.0529(18) -0.0283(14) -0.0128(13) 0.0135(13)
C12 0.0379(15) 0.0616(19) 0.0451(16) -0.0302(15) -0.0038(12) 0.0044(13)
C13 0.0387(14) 0.0486(16) 0.0326(13) -0.0159(12) -0.0047(11) -0.0059(12)
C14 0.0359(13) 0.0330(13) 0.0323(13) -0.0133(10) -0.0077(10) 0.0000(10)
C15 0.068(2) 0.0362(15) 0.0318(14) -0.0046(11) -0.0011(13) 0.0099(13)
C16 0.081(2) 0.0327(15) 0.0544(18) -0.0164(13) -0.0129(16) 0.0144(14)
C17 0.0362(13) 0.0272(12) 0.0203(11) -0.0044(9) -0.0046(9) 0.0003(10)
C18 0.0375(14) 0.0329(13) 0.0221(12) -0.0073(10) 0.0007(10) 0.0022(10)
C19 0.0533(16) 0.0247(12) 0.0299(13) -0.0077(10) -0.0004(11) 0.0032(11)
C20 0.0543(17) 0.0283(13) 0.0412(15) -0.0081(11) -0.0030(13) -0.0084(12)
C21 0.0366(14) 0.0398(15) 0.0402(15) -0.0085(12) -0.0075(12) -0.0064(11)
C22 0.0363(13) 0.0312(13) 0.0259(12) -0.0063(10) -0.0064(10) 0.0003(10)
C23 0.0348(14) 0.0375(14) 0.0465(16) -0.0098(12) -0.0121(12) 0.0012(11)
C24 0.0397(15) 0.0362(14) 0.0388(15) -0.0142(11) -0.0019(11) 0.0109(11)
C25 0.0463(15) 0.0241(12) 0.0363(14) -0.0042(10) 0.0049(11) -0.0034(11)
C26 0.0475(17) 0.0485(17) 0.0577(19) -0.0110(14) 0.0018(14) -0.0162(14)
C27 0.0409(17) 0.068(2) 0.059(2) -0.0169(16) 0.0133(14) -0.0063(15)
C28 0.0421(16) 0.0452(17) 0.0614(19) -0.0146(14) 0.0152(14) 0.0086(13)
Cl1 0.0402(3) 0.0337(3) 0.0295(3) -0.0068(2) -0.0066(3) 0.0124(3)
Cl2 0.0382(3) 0.0235(3) 0.0421(3) -0.0053(2) -0.0092(3) 0.0054(2)
Cr1 0.0280(2) 0.02122(19) 0.0249(2) -0.00503(15) -0.00208(15) 0.00127(14)
N1 0.0286(10) 0.0247(10) 0.0259(10) -0.0048(8) -0.0045(8) 0.0029(8)
N2 0.0363(11) 0.0259(10) 0.0278(10) -0.0076(8) -0.0067(9) 0.0029(8)
O1 0.0352(9) 0.0242(8) 0.0413(10) -0.0064(7) 0.0088(8) 0.0022(7)

loop_
_atom_type_symbol
_atom_type_description
_atom_type_scat_dispersion_real
_atom_type_scat_dispersion_imag
_atom_type_scat_source
C C 0.0033 0.0016 'International Tables Vol C Tables 4.2.6.8 and 6.1.1.4'
H H 0.0000 0.0000 'International Tables Vol C Tables 4.2.6.8 and 6.1.1.4'
N N 0.0061 0.0033 'International Tables Vol C Tables 4.2.6.8 and 6.1.1.4'
O O 0.0106 0.0060 'International Tables Vol C Tables 4.2.6.8 and 6.1.1.4'
Cl Cl 0.1484 0.1585 'International Tables Vol C Tables 4.2.6.8 and 6.1.1.4'
Cr Cr 0.3209 0.6236 'International Tables Vol C Tables 4.2.6.8 and 6.1.1.4'

loop_
_geom_angle_atom_site_label_1
_geom_angle_atom_site_label_2
_geom_angle_atom_site_label_3
_geom_angle
C6 C1 C2 121.3(2)
C6 C1 Cr1 119.54(17)
C2 C1 Cr1 119.09(18)
C1 C2 C3 119.4(2)
C1 C2 C8 112.5(2)
C3 C2 C8 128.0(2)
C4 C3 C2 119.1(2)
C4 C3 H3 120.5
C2 C3 H3 120.5
C3 C4 C5 121.9(2)
C3 C4 H4 119.0
C5 C4 H4 119.0
C4 C5 C6 118.7(2)
C4 C5 H5 120.6
C6 C5 H5 120.6
C1 C6 C5 119.6(2)
C1 C6 C7 111.8(2)
C5 C6 C7 128.6(2)
N1 C7 C6 118.1(2)
N1 C7 H7 120.9
C6 C7 H7 120.9
N2 C8 C2 118.8(2)
N2 C8 H8 120.6
C2 C8 H8 120.6
C10 C9 C14 121.3(2)
C10 C9 N2 119.1(2)
C14 C9 N2 119.6(2)
C11 C10 C9 118.1(2)
C11 C10 C16 118.0(2)
C9 C10 C16 123.9(2)
C12 C11 C10 121.5(3)
C12 C11 H11 119.3
C10 C11 H11 119.3
C11 C12 C13 119.6(3)
C11 C12 H12 120.2
C13 C12 H12 120.2
C12 C13 C14 121.5(3)
C12 C13 H13 119.2
C14 C13 H13 119.2
C13 C14 C9 118.1(2)
C13 C14 C15 119.4(2)
C9 C14 C15 122.5(2)
C14 C15 H15A 109.5
C14 C15 H15B 109.5
H15A C15 H15B 109.5
C14 C15 H15C 109.5
H15A C15 H15C 109.5
H15B C15 H15C 109.5
C10 C16 H16A 109.5
C10 C16 H16B 109.5
H16A C16 H16B 109.5
C10 C16 H16C 109.5
H16A C16 H16C 109.5
H16B C16 H16C 109.5
C22 C17 C18 121.3(2)
C22 C17 N1 119.5(2)
C18 C17 N1 119.1(2)
C19 C18 C17 117.6(2)
C19 C18 C24 118.6(2)
C17 C18 C24 123.7(2)
C20 C19 C18 121.9(2)
C20 C19 H19 119.0
C18 C19 H19 119.0
C21 C20 C19 119.4(2)
C21 C20 H20 120.3
C19 C20 H20 120.3
C20 C21 C22 121.7(2)
C20 C21 H21 119.2
C22 C21 H21 119.2
C21 C22 C17 118.0(2)
C21 C22 C23 119.3(2)
C17 C22 C23 122.7(2)
C22 C23 H23A 109.5
C22 C23 H23B 109.5
H23A C23 H23B 109.5
C22 C23 H23C 109.5
H23A C23 H23C 109.5
H23B C23 H23C 109.5
C18 C24 H24A 109.5
C18 C24 H24B 109.5
H24A C24 H24B 109.5
C18 C24 H24C 109.5
H24A C24 H24C 109.5
H24B C24 H24C 109.5
O1 C25 C26 104.3(2)
O1 C25 H25A 110.9
C26 C25 H25A 110.9
O1 C25 H25B 110.9
C26 C25 H25B 110.9
H25A C25 H25B 108.9
C25 C26 C27 103.0(2)
C25 C26 H26A 111.2
C27 C26 H26A 111.2
C25 C26 H26B 111.2
C27 C26 H26B 111.2
H26A C26 H26B 109.1
C28 C27 C26 103.4(2)
C28 C27 H27A 111.1
C26 C27 H27A 111.1
C28 C27 H27B 111.1
C26 C27 H27B 111.1
H27A C27 H27B 109.1
O1 C28 C27 106.6(2)
O1 C28 H28A 110.4
C27 C28 H28A 110.4
O1 C28 H28B 110.4
C27 C28 H28B 110.4
H28A C28 H28B 108.6
C1 Cr1 O1 177.55(8)
C1 Cr1 N1 77.49(8)
O1 Cr1 N1 102.73(7)
C1 Cr1 N2 77.83(9)
O1 Cr1 N2 101.96(7)
N1 Cr1 N2 155.31(7)
C1 Cr1 Cl1 91.80(7)
O1 Cr1 Cl1 90.65(5)
N1 Cr1 Cl1 86.25(5)
N2 Cr1 Cl1 93.68(5)
C1 Cr1 Cl2 88.11(7)
O1 Cr1 Cl2 89.44(5)
N1 Cr1 Cl2 92.59(5)
N2 Cr1 Cl2 87.45(5)
Cl1 Cr1 Cl2 178.83(3)
C7 N1 C17 118.86(19)
C7 N1 Cr1 112.81(15)
C17 N1 Cr1 126.91(14)
C8 N2 C9 117.3(2)
C8 N2 Cr1 111.70(16)
C9 N2 Cr1 129.87(15)
C28 O1 C25 109.39(18)
C28 O1 Cr1 125.71(15)
C25 O1 Cr1 124.84(14)

loop_
_geom_bond_atom_site_label_1
_geom_bond_atom_site_label_2
_geom_bond_distance
C1 C6 1.386(3)
C1 C2 1.391(3)
C1 Cr1 1.963(2)
C2 C3 1.400(3)
C2 C8 1.450(4)
C3 C4 1.385(4)
C3 H3 0.9500
C4 C5 1.392(4)
C4 H4 0.9500
C5 C6 1.401(3)
C5 H5 0.9500
C6 C7 1.457(3)
C7 N1 1.293(3)
C7 H7 0.9500
C8 N2 1.296(3)
C8 H8 0.9500
C9 C10 1.400(3)
C9 C14 1.400(3)
C9 N2 1.452(3)
C10 C11 1.396(4)
C10 C16 1.513(4)
C11 C12 1.374(4)
C11 H11 0.9500
C12 C13 1.378(4)
C12 H12 0.9500
C13 C14 1.394(3)
C13 H13 0.9500
C14 C15 1.495(4)
C15 H15A 0.9800
C15 H15B 0.9800
C15 H15C 0.9800
C16 H16A 0.9800
C16 H16B 0.9800
C16 H16C 0.9800
C17 C22 1.405(3)
C17 C18 1.407(3)
C17 N1 1.447(3)
C18 C19 1.395(3)
C18 C24 1.508(3)
C19 C20 1.377(4)
C19 H19 0.9500
C20 C21 1.376(4)
C20 H20 0.9500
C21 C22 1.394(3)
C21 H21 0.9500
C22 C23 1.503(3)
C23 H23A 0.9800
C23 H23B 0.9800
C23 H23C 0.9800
C24 H24A 0.9800
C24 H24B 0.9800
C24 H24C 0.9800
C25 O1 1.457(3)
C25 C26 1.508(4)
C25 H25A 0.9900
C25 H25B 0.9900
C26 C27 1.515(4)
C26 H26A 0.9900
C26 H26B 0.9900
C27 C28 1.482(4)
C27 H27A 0.9900
C27 H27B 0.9900
C28 O1 1.454(3)
C28 H28A 0.9900
C28 H28B 0.9900
Cl1 Cr1 2.3116(7)
Cl2 Cr1 2.3205(7)
Cr1 O1 2.1232(16)
Cr1 N1 2.1637(19)
Cr1 N2 2.1862(19)
